data_8101677
loop_
_publ_author_name
'B. Aechter'
'J. Knizek'
'H. N\"oth'
'W. Beck'

_publ_contact_author
;
Beck, Wolfgang 
Department Chemie
Universit\"at M\"unchen
Butenandtstr. 5-13
81377  M\"unchen
Germany
;
_publ_section_title
;
Crystal structure of \m-2,2'-bipyrimidine-hexacarbonyl-bis(triphenylphosphine)
dirhenium(I) bis(trifluormethanesulfonate) acetonitrile tetrasolvate, 
[Re~2~(C~8~H~6~N~4~)(CO)~6~(C~18~H~15~P)~2~](F~3~CSO~3~)~2~ &#x00B7; 4CH~3~CN
;
_journal_issue 1
_journal_name_full 'Zeitschrift f\"ur Kristallographie - New Crystal Structures'
_journal_page_first 110
_journal_page_last 112
_journal_volume 220
_journal_year 2005
_chemical_formula_sum 'C60 H48 F6 N8 O12 P2 Re2 S2'
_chemical_formula_weight 1685.52
_chemical_name_systematic
; 
\m-2,2'-bipyrimidine-hexacarbonyl-bis(triphenyl-phosphine-dirhenium(I) 
bis(trifluormethanesulfonate) tetrakis(acetonitrile)
;
_space_group_IT_number 14
_symmetry_cell_setting monoclinic
_symmetry_space_group_name_Hall '-P 2ybc'
_symmetry_space_group_name_H-M 'P 1 21/c 1'
_atom_sites_solution_hydrogens geom
_atom_sites_solution_primary heavy
_atom_sites_solution_secondary difmap
_audit_creation_method 'SHELXL-CIF-file updated by CIFRTF'
_cell_angle_alpha 90.00
_cell_angle_beta 109.41
_cell_angle_gamma 90.00
_cell_formula_units_Z 2
_cell_length_a 12.980
_cell_length_b 18.1165(2)
_cell_length_c 14.437
_cell_measurement_reflns_used 133
_cell_measurement_temperature 193(2)
_cell_measurement_theta_max 14.72
_cell_measurement_theta_min 3.69
_cell_volume 3201.94(4)
_computing_cell_refinement 'SMART (V4.C50)'
_computing_data_collection 'SMART (V4.C50)'
_computing_data_reduction 'SAINT (V4.D50)'
_computing_molecular_graphics 'XP (SHELXTL-Ver.5)'
_computing_publication_material 'SHELXL (Sheldrick 1993)'
_computing_structure_refinement 'SHELXL (Sheldrick 1993)'
_computing_structure_solution 'XS (SHELXTL-Ver.5)'
_diffrn_ambient_temperature 193(2)
_diffrn_measurement_device 'Siemens SMART Area-detector'
_diffrn_measurement_method Hemisphere
_diffrn_radiation_monochromator graphite
_diffrn_radiation_source 'fine-focus sealed tube'
_diffrn_radiation_type MoK\a
_diffrn_radiation_wavelength 0.71073
_diffrn_reflns_av_R_equivalents 0.0282
_diffrn_reflns_av_sigmaI/netI 0.0260
_diffrn_reflns_limit_h_max 16
_diffrn_reflns_limit_h_min -16
_diffrn_reflns_limit_k_max 23
_diffrn_reflns_limit_k_min -23
_diffrn_reflns_limit_l_max 18
_diffrn_reflns_limit_l_min -18
_diffrn_reflns_number 18799
_diffrn_reflns_theta_max 29.36
_diffrn_reflns_theta_min 1.66
_diffrn_standards_decay_% 0
_exptl_absorpt_coefficient_mu 3.976
_exptl_absorpt_correction_T_max 0.458
_exptl_absorpt_correction_T_min 0.374
_exptl_absorpt_correction_type Semi-empirical
_exptl_crystal_colour red
_exptl_crystal_density_diffrn 1.748
_exptl_crystal_description prism
_exptl_crystal_F_000 1652
_exptl_crystal_size_max 0.25
_exptl_crystal_size_mid 0.2
_exptl_crystal_size_min 0.18
_refine_diff_density_max 0.589
_refine_diff_density_min -0.714
_refine_diff_density_rms 0.100
_refine_ls_extinction_method none
_refine_ls_goodness_of_fit_all 1.158
_refine_ls_goodness_of_fit_obs 1.164
_refine_ls_hydrogen_treatment 'Riding model, fixed isotropic U'
_refine_ls_matrix_type full
_refine_ls_number_parameters 417
_refine_ls_number_reflns 6604
_refine_ls_number_restraints 0
_refine_ls_restrained_S_all 1.158
_refine_ls_restrained_S_obs 1.164
_refine_ls_R_factor_all 0.0315
_refine_ls_R_factor_obs 0.0259
_refine_ls_shift/esd_max -0.012
_refine_ls_shift/esd_mean 0.000
_refine_ls_structure_factor_coef Fsqd
_refine_ls_weighting_details 'w=1/[\s^2^(Fo^2^)+(0.0165P)^2^+5.9285P] where P=(Fo^2^+2Fc^2^)/3'
_refine_ls_weighting_scheme calc
_refine_ls_wR_factor_all 0.0578
_refine_ls_wR_factor_obs 0.0550
_reflns_number_observed 5948
_reflns_number_total 6604
_reflns_observed_criterion >2sigma(I)
_cod_data_source_file 1267-1345.cff
_cod_data_source_block aech4
_cod_depositor_comments
;
The following automatic conversions were performed:
'_symmetry_cell_setting' value 'Monoclinic' changed to 'monoclinic'
according to '/home/saulius/struct/CIF-dictionaries/cif_core.dic'
dictionary named 'cif_core.dic' version 2.4.1 from 2010-06-29.

Automatic conversion script
Id: cif_fix_enum 1555 2011-01-17 13:19:09Z saulius 

The following automatic conversions were performed:

'_refine_ls_weighting_scheme' value 'calc
w=1/[\s^2^(Fo^2^)+(0.0165P)^2^+5.9285P] where P=(Fo^2^+2Fc^2^)/3' was
changed to 'calc'. New tag '_refine_ls_weighting_details' was
created. The value of the new tag was set to
'w=1/[\s^2^(Fo^2^)+(0.0165P)^2^+5.9285P] where P=(Fo^2^+2Fc^2^)/3'.

Automatic conversion script
Id: cif_fix_values 3143 2015-03-26 13:38:13Z robertas 

The following automatic conversions were performed:

'_atom_sites_solution_primary' value 'heavy-atom-method' was changed
to 'heavy'.

Automatic conversion script
Id: cif_fix_values 6452 2018-10-05 10:23:21Z andrius 
;
_cod_original_cell_volume 3201.93(4)
_cod_original_sg_symbol_H-M P2(1)/c
_cod_database_code 8101677
_publ_section_experimental_prep
;
To 115 mg (0.20 mmol) of (\h^3^-C~3~H~5~)Re(CO)~3~PPh~3~ [1,2] in 10 ml of 
dichloromethane 17.9 &#x00B5;l (0.20 mmol) of trifluormethanesulfonic acid 
were added at 0 &#x00B0;C. After 15 min 16 mg (0.10 mmol) of 2,2'-bipyrimidine 
were added and the mixture was allowed to warm up to room temperature. The 
color of the solution changed from colorless to yellow and finally red. After 
1 h the red precipitate was centrifuged off, washed with n-pentane and dried in 
vacuo. Red powder was obtained. Red crystals were grown during cooling of a 
solution in acetonitrile (yield 100 mg, 66 %; m.p. 260 &#x00B0;C, 
decomposition). Elemental analysis: found - C, 40.70 %; H, 2.40 %; N, 3.69 %; 
calc. for C~52~H~36~F~6~N~4~O~12~P~2~Re~2~S~2~ - C, 
41.05 %; H, 2.39 %; N 3.68.
;

loop_
_symmetry_equiv_pos_as_xyz
'x, y, z'
'-x, y+1/2, -z+1/2'
'-x, -y, -z'
'x, -y-1/2, z-1/2'

loop_
_atom_site_aniso_label
_atom_site_aniso_U_11
_atom_site_aniso_U_22
_atom_site_aniso_U_33
_atom_site_aniso_U_23
_atom_site_aniso_U_13
_atom_site_aniso_U_12
Re1 0.02143(7) 0.01561(7) 0.01558(7) 0.00186(5) 0.00622(5) 0.00096(5)
P1 0.0207(4) 0.0187(4) 0.0168(4) 0.0004(3) 0.0050(3) 0.0011(3)
N1 0.0177(14) 0.0173(13) 0.0165(13) 0.0010(10) 0.0059(11) 0.0004(10)
N2 0.0193(14) 0.0184(13) 0.0157(13) 0.0000(10) 0.0054(11) -0.0011(10)
N3 0.104(4) 0.071(3) 0.050(3) -0.009(2) 0.030(3) -0.044(3)
N4 0.051(3) 0.093(4) 0.070(3) -0.027(3) 0.026(2) -0.007(3)
O1 0.051(2) 0.0302(14) 0.0311(14) -0.0118(12) 0.0185(13) -0.0098(13)
O2 0.051(2) 0.038(2) 0.035(2) 0.0098(12) 0.0197(14) -0.0126(13)
O3 0.036(2) 0.043(2) 0.042(2) 0.0111(13) 0.0131(13) 0.0204(13)
O4 0.230(7) 0.030(2) 0.202(6) -0.015(3) 0.148(6) -0.009(3)
O5 0.096(3) 0.059(3) 0.228(6) -0.026(3) 0.123(4) -0.017(2)
O6 0.041(2) 0.131(4) 0.085(3) -0.028(3) 0.022(2) -0.016(2)
S1 0.0504(7) 0.0325(6) 0.1145(12) -0.0204(6) 0.0504(8) -0.0117(5)
F1 0.135(6) 0.226(8) 0.264(9) 0.015(7) -0.110(6) 0.020(5)
F2 0.367(11) 0.113(4) 0.082(3) -0.012(3) 0.066(5) -0.102(6)
F3 0.179(5) 0.059(2) 0.129(4) -0.042(2) 0.026(3) -0.028(3)
C1 0.028(2) 0.023(2) 0.025(2) 0.0050(14) 0.0120(15) -0.0002(14)
C2 0.032(2) 0.023(2) 0.020(2) 0.0002(14) 0.0042(15) 0.0007(14)
C3 0.033(2) 0.021(2) 0.022(2) 0.0026(13) 0.0101(15) 0.0021(14)
C4 0.024(2) 0.026(2) 0.019(2) 0.0010(13) 0.0081(14) -0.0056(13)
C5 0.017(2) 0.029(2) 0.026(2) -0.0002(14) 0.0084(14) -0.0024(13)
C6 0.019(2) 0.025(2) 0.020(2) 0.0026(13) 0.0054(13) 0.0039(13)
C7 0.017(2) 0.0178(15) 0.0136(14) -0.0009(11) 0.0052(12) -0.0008(11)
C8 0.029(2) 0.025(2) 0.018(2) 0.0014(13) 0.0081(14) 0.0060(14)
C9 0.039(2) 0.033(2) 0.034(2) -0.009(2) 0.015(2) 0.002(2)
C10 0.056(3) 0.032(2) 0.041(2) -0.006(2) 0.020(2) 0.010(2)
C11 0.054(3) 0.052(3) 0.041(2) 0.003(2) 0.030(2) 0.019(2)
C12 0.037(3) 0.058(3) 0.046(3) 0.001(2) 0.024(2) 0.005(2)
C13 0.032(2) 0.037(2) 0.030(2) -0.002(2) 0.013(2) 0.002(2)
C14 0.023(2) 0.030(2) 0.018(2) 0.0032(13) 0.0052(14) 0.0054(14)
C15 0.035(2) 0.030(2) 0.024(2) 0.0038(15) 0.012(2) 0.007(2)
C16 0.048(3) 0.038(2) 0.026(2) 0.012(2) 0.016(2) 0.014(2)
C17 0.032(2) 0.063(3) 0.025(2) 0.016(2) 0.005(2) 0.018(2)
C18 0.036(2) 0.063(3) 0.024(2) 0.005(2) -0.004(2) -0.005(2)
C19 0.038(2) 0.036(2) 0.025(2) 0.002(2) 0.003(2) -0.005(2)
C20 0.030(2) 0.021(2) 0.016(2) -0.0013(13) 0.0056(14) -0.0035(14)
C21 0.029(2) 0.032(2) 0.024(2) -0.0001(15) 0.005(2) -0.003(2)
C22 0.028(2) 0.051(3) 0.029(2) -0.006(2) 0.008(2) -0.014(2)
C23 0.050(3) 0.042(2) 0.032(2) -0.001(2) 0.013(2) -0.022(2)
C24 0.053(3) 0.024(2) 0.032(2) 0.002(2) 0.009(2) -0.008(2)
C25 0.031(2) 0.025(2) 0.028(2) 0.0012(15) 0.005(2) -0.0012(15)
C26 0.082(5) 0.055(4) 0.124(7) -0.004(4) -0.027(5) 0.003(3)
C27 0.094(5) 0.056(3) 0.070(4) -0.019(3) 0.042(3) -0.018(3)
C28 0.101(5) 0.037(3) 0.034(2) -0.009(2) 0.024(3) -0.029(3)
C29 0.064(4) 0.061(3) 0.087(4) -0.005(3) 0.044(3) 0.009(3)
C30 0.053(3) 0.055(3) 0.049(3) -0.015(2) 0.020(2) -0.007(2)

loop_
_atom_site_label
_atom_site_type_symbol
_atom_site_fract_x
_atom_site_fract_y
_atom_site_fract_z
_atom_site_U_iso_or_equiv
_atom_site_thermal_displace_type
_atom_site_occupancy
_atom_site_symmetry_multiplicity
_atom_site_Wyckoff_symbol
_atom_site_calc_flag
_atom_site_refinement_flags
_atom_site_disorder_group
Re1 Re 0.570498(10) 0.871906(6) 0.130346(9) 0.01752(5) Uani 1 4 e d . .
P1 P 0.63773(7) 0.95405(5) 0.27678(6) 0.0190(2) Uani 1 4 e d . .
N1 N 0.6282(2) 0.95325(14) 0.0467(2) 0.0171(5) Uani 1 4 e d . .
N2 N 0.4286(2) 0.94293(14) 0.0603(2) 0.0179(5) Uani 1 4 e d . .
N3 N 0.3569(5) 1.1373(3) 0.1479(3) 0.074(2) Uani 1 4 e d . .
N4 N 0.7074(4) 1.2378(3) 0.4847(4) 0.0698(14) Uani 1 4 e d . .
O1 O 0.5122(2) 0.76142(15) -0.0438(2) 0.0364(6) Uani 1 4 e d . .
O2 O 0.4556(2) 0.7675(2) 0.2335(2) 0.0400(7) Uani 1 4 e d . .
O3 O 0.7846(2) 0.7851(2) 0.2088(2) 0.0403(7) Uani 1 4 e d . .
O4 O 0.9499(6) 1.4663(2) 0.3673(5) 0.135(3) Uani 1 4 e d . .
O5 O 0.8856(4) 1.3575(2) 0.4231(5) 0.110(2) Uani 1 4 e d . .
O6 O 1.0667(3) 1.3612(3) 0.4177(3) 0.0854(14) Uani 1 4 e d . .
S1 S 0.95836(11) 1.38943(7) 0.37907(12) 0.0600(4) Uani 1 4 e d . .
F1 F 0.8106(6) 1.3592(4) 0.2137(7) 0.252(5) Uani 1 4 e d . .
F2 F 0.9674(8) 1.3839(3) 0.2031(4) 0.190(4) Uani 1 4 e d . .
F3 F 0.9311(4) 1.2818(2) 0.2559(4) 0.128(2) Uani 1 4 e d . .
C1 C 0.5303(3) 0.8039(2) 0.0173(3) 0.0245(7) Uani 1 4 e d . .
C2 C 0.4997(3) 0.8059(2) 0.1960(2) 0.0259(7) Uani 1 4 e d . .
C3 C 0.7046(3) 0.8175(2) 0.1809(2) 0.0250(7) Uani 1 4 e d . .
C4 C 0.3255(3) 0.9363(2) 0.0628(2) 0.0228(7) Uani 1 4 e d . .
H4A H 0.3090(3) 0.8983(2) 0.0989(2) 0.027 Uiso 1 4 e calc R .
C5 C 0.2451(3) 0.9849(2) 0.0128(2) 0.0240(7) Uani 1 4 e d . .
H5A H 0.1747(3) 0.9802(2) 0.0153(2) 0.029 Uiso 1 4 e calc R .
C6 C 0.2702(3) 1.0411(2) -0.0414(2) 0.0215(7) Uani 1 4 e d . .
H6A H 0.2168(3) 1.0751(2) -0.0741(2) 0.026 Uiso 1 4 e calc R .
C7 C 0.4454(2) 0.9972(2) 0.0038(2) 0.0160(6) Uani 1 4 e d . .
C8 C 0.5404(3) 1.0006(2) 0.3235(2) 0.0242(7) Uani 1 4 e d . .
C9 C 0.5681(3) 1.0657(2) 0.3770(3) 0.0345(9) Uani 1 4 e d . .
H9A H 0.6349(3) 1.0881(2) 0.3849(3) 0.041 Uiso 1 4 e calc R .
C10 C 0.4969(4) 1.0975(2) 0.4187(3) 0.0423(10) Uani 1 4 e d . .
H10A H 0.5163(4) 1.1410(2) 0.4544(3) 0.051 Uiso 1 4 e calc R .
C11 C 0.3984(4) 1.0652(3) 0.4077(3) 0.0455(11) Uani 1 4 e d . .
H11A H 0.3507(4) 1.0869(3) 0.4356(3) 0.055 Uiso 1 4 e calc R .
C12 C 0.3697(4) 1.0003(3) 0.3551(3) 0.0444(11) Uani 1 4 e d . .
H12A H 0.3029(4) 0.9782(3) 0.3480(3) 0.053 Uiso 1 4 e calc R .
C13 C 0.4400(3) 0.9679(2) 0.3127(3) 0.0324(8) Uani 1 4 e d . .
H13A H 0.4200(3) 0.9244(2) 0.2771(3) 0.039 Uiso 1 4 e calc R .
C14 C 0.7308(3) 0.9116(2) 0.3888(2) 0.0239(7) Uani 1 4 e d . .
C15 C 0.7245(3) 0.8369(2) 0.4085(3) 0.0292(8) Uani 1 4 e d . .
H15A H 0.6745(3) 0.8070(2) 0.3628(3) 0.035 Uiso 1 4 e calc R .
C16 C 0.7926(4) 0.8066(2) 0.4962(3) 0.0362(9) Uani 1 4 e d . .
H16A H 0.7879(4) 0.7565(2) 0.5085(3) 0.043 Uiso 1 4 e calc R .
C17 C 0.8658(3) 0.8496(3) 0.5640(3) 0.0410(10) Uani 1 4 e d . .
H17A H 0.9110(3) 0.8288(3) 0.6223(3) 0.049 Uiso 1 4 e calc R .
C18 C 0.8733(4) 0.9250(3) 0.5464(3) 0.0445(11) Uani 1 4 e d . .
H18A H 0.9232(4) 0.9545(3) 0.5927(3) 0.053 Uiso 1 4 e calc R .
C19 C 0.8055(3) 0.9553(2) 0.4592(3) 0.0348(9) Uani 1 4 e d . .
H19A H 0.8100(3) 1.0055(2) 0.4475(3) 0.042 Uiso 1 4 e calc R .
C20 C 0.7192(3) 1.0276(2) 0.2493(2) 0.0229(7) Uani 1 4 e d . .
C21 C 0.8272(3) 1.0134(2) 0.2567(3) 0.0293(8) Uani 1 4 e d . .
H21A H 0.8598(3) 0.9692(2) 0.2842(3) 0.035 Uiso 1 4 e calc R .
C22 C 0.8866(3) 1.0646(2) 0.2235(3) 0.0364(9) Uani 1 4 e d . .
H22A H 0.9589(3) 1.0549(2) 0.2296(3) 0.044 Uiso 1 4 e calc R .
C23 C 0.8385(4) 1.1296(2) 0.1818(3) 0.0414(10) Uani 1 4 e d . .
H23A H 0.8781(4) 1.1635(2) 0.1587(3) 0.050 Uiso 1 4 e calc R .
C24 C 0.7313(4) 1.1449(2) 0.1741(3) 0.0377(9) Uani 1 4 e d . .
H24A H 0.6997(4) 1.1893(2) 0.1467(3) 0.045 Uiso 1 4 e calc R .
C25 C 0.6709(3) 1.0942(2) 0.2069(3) 0.0291(8) Uani 1 4 e d . .
H25A H 0.5987(3) 1.1044(2) 0.2009(3) 0.035 Uiso 1 4 e calc R .
C26 C 0.9153(7) 1.3532(4) 0.2555(7) 0.102(3) Uani 1 4 e d . .
C27 C 0.1685(5) 1.1293(3) 0.1704(4) 0.070(2) Uani 1 4 e d . .
H27A H 0.1184(10) 1.1620(18) 0.1248(22) 0.105 Uiso 1 4 e calc R .
H27B H 0.1746(8) 1.1430(23) 0.2363(10) 0.105 Uiso 1 4 e calc R .
H27C H 0.1422(16) 1.0795(6) 0.1581(31) 0.105 Uiso 1 4 e calc R .
C28 C 0.2746(6) 1.1345(3) 0.1584(3) 0.0571(15) Uani 1 4 e d . .
C29 C 0.8824(5) 1.1857(3) 0.4618(5) 0.066(2) Uani 1 4 e d . .
H29A H 0.8641(7) 1.1626(20) 0.3985(13) 0.099 Uiso 1 4 e calc R .
H29B H 0.9148(19) 1.1499(17) 0.5121(18) 0.099 Uiso 1 4 e calc R .
H29C H 0.9332(14) 1.2251(5) 0.4661(30) 0.099 Uiso 1 4 e calc R .
C30 C 0.7839(4) 1.2151(3) 0.4749(4) 0.0516(12) Uani 1 4 e d . .

loop_
_atom_type_symbol
_atom_type_description
_atom_type_scat_dispersion_real
_atom_type_scat_dispersion_imag
_atom_type_scat_source
C C 0.0033 0.0016 'International Tables Vol C Tables 4.2.6.8 and 6.1.1.4'
H H 0.0000 0.0000 'International Tables Vol C Tables 4.2.6.8 and 6.1.1.4'
N N 0.0061 0.0033 'International Tables Vol C Tables 4.2.6.8 and 6.1.1.4'
O O 0.0106 0.0060 'International Tables Vol C Tables 4.2.6.8 and 6.1.1.4'
F F 0.0171 0.0103 'International Tables Vol C Tables 4.2.6.8 and 6.1.1.4'
P P 0.1023 0.0942 'International Tables Vol C Tables 4.2.6.8 and 6.1.1.4'
S S 0.1246 0.1234 'International Tables Vol C Tables 4.2.6.8 and 6.1.1.4'
Re Re -1.0185 7.2310 'International Tables Vol C Tables 4.2.6.8 and 6.1.1.4'

loop_
_geom_angle_atom_site_label_1
_geom_angle_atom_site_label_2
_geom_angle_atom_site_label_3
_geom_angle
_geom_angle_site_symmetry_1
_geom_angle_site_symmetry_3
_geom_angle_publ_flag
C3 Re1 C2 90.82(15) . . ?
C3 Re1 C1 87.21(14) . . ?
C2 Re1 C1 88.91(14) . . ?
C3 Re1 N1 97.02(12) . . ?
C2 Re1 N1 172.10(13) . . ?
C1 Re1 N1 90.54(11) . . ?
C3 Re1 N2 171.93(12) . . ?
C2 Re1 N2 97.20(13) . . ?
C1 Re1 N2 91.97(12) . . ?
N1 Re1 N2 74.95(9) . . ?
C3 Re1 P1 88.07(10) . . ?
C2 Re1 P1 92.46(10) . . ?
C1 Re1 P1 175.10(10) . . ?
N1 Re1 P1 88.76(7) . . ?
N2 Re1 P1 92.53(7) . . ?
C8 P1 C20 105.4(2) . . ?
C8 P1 C14 101.6(2) . . ?
C20 P1 C14 103.8(2) . . ?
C8 P1 Re1 119.93(12) . . ?
C20 P1 Re1 108.42(11) . . ?
C14 P1 Re1 116.09(12) . . ?
C7 N1 C6 116.9(3) 3_675 3_675 ?
C7 N1 Re1 116.1(2) 3_675 . ?
C6 N1 Re1 127.0(2) 3_675 . ?
C7 N2 C4 116.3(3) . . ?
C7 N2 Re1 115.3(2) . . ?
C4 N2 Re1 128.3(2) . . ?
O4 S1 O5 114.9(3) . . ?
O4 S1 O6 115.6(4) . . ?
O5 S1 O6 113.2(3) . . ?
O4 S1 C26 104.7(4) . . ?
O5 S1 C26 105.0(4) . . ?
O6 S1 C26 101.4(3) . . ?
O1 C1 Re1 175.3(3) . . ?
O2 C2 Re1 178.4(3) . . ?
O3 C3 Re1 178.4(3) . . ?
N2 C4 C5 120.9(3) . . ?
C4 C5 C6 119.2(3) . . ?
N1 C6 C5 120.3(3) 3_675 . ?
N1 C7 N2 126.4(3) 3_675 . ?
N1 C7 C7 116.5(3) 3_675 3_675 ?
N2 C7 C7 117.1(3) . 3_675 ?
C9 C8 C13 118.8(3) . . ?
C9 C8 P1 121.0(3) . . ?
C13 C8 P1 120.0(3) . . ?
C10 C9 C8 120.5(4) . . ?
C11 C10 C9 120.4(4) . . ?
C10 C11 C12 119.9(4) . . ?
C11 C12 C13 120.4(4) . . ?
C12 C13 C8 120.0(4) . . ?
C15 C14 C19 118.5(3) . . ?
C15 C14 P1 121.4(3) . . ?
C19 C14 P1 119.9(3) . . ?
C14 C15 C16 120.4(4) . . ?
C17 C16 C15 120.6(4) . . ?
C16 C17 C18 120.2(4) . . ?
C19 C18 C17 119.4(4) . . ?
C18 C19 C14 120.9(4) . . ?
C21 C20 C25 119.0(3) . . ?
C21 C20 P1 119.3(3) . . ?
C25 C20 P1 121.1(3) . . ?
C22 C21 C20 120.6(4) . . ?
C23 C22 C21 120.0(4) . . ?
C22 C23 C24 120.2(4) . . ?
C23 C24 C25 120.4(4) . . ?
C24 C25 C20 119.8(4) . . ?
F2 C26 F1 111.4(9) . . ?
F2 C26 F3 108.4(9) . . ?
F1 C26 F3 102.9(7) . . ?
F2 C26 S1 111.7(5) . . ?
F1 C26 S1 111.2(8) . . ?
F3 C26 S1 110.9(6) . . ?
N3 C28 C27 178.6(5) . . ?
N4 C30 C29 179.7(6) . . ?

loop_
_geom_bond_atom_site_label_1
_geom_bond_atom_site_label_2
_geom_bond_distance
_geom_bond_site_symmetry_2
_geom_bond_publ_flag
Re1 C3 1.921(4) . ?
Re1 C2 1.937(4) . ?
Re1 C1 1.972(4) . ?
Re1 N1 2.188(3) . ?
Re1 N2 2.199(3) . ?
Re1 P1 2.4938(8) . ?
P1 C8 1.824(3) . ?
P1 C20 1.825(3) . ?
P1 C14 1.835(3) . ?
N1 C7 1.337(4) 3_675 ?
N1 C6 1.351(4) 3_675 ?
N2 C7 1.341(4) . ?
N2 C4 1.356(4) . ?
N3 C28 1.128(8) . ?
N4 C30 1.125(6) . ?
O1 C1 1.134(4) . ?
O2 C2 1.144(4) . ?
O3 C3 1.144(4) . ?
O4 S1 1.402(4) . ?
O5 S1 1.424(4) . ?
O6 S1 1.425(4) . ?
S1 C26 1.807(9) . ?
F1 C26 1.295(10) . ?
F2 C26 1.295(11) . ?
F3 C26 1.309(7) . ?
C4 C5 1.372(5) . ?
C5 C6 1.388(5) . ?
C6 N1 1.351(4) 3_675 ?
C7 N1 1.337(4) 3_675 ?
C7 C7 1.461(6) 3_675 ?
C8 C9 1.391(5) . ?
C8 C13 1.393(5) . ?
C9 C10 1.383(5) . ?
C10 C11 1.367(7) . ?
C11 C12 1.382(6) . ?
C12 C13 1.386(5) . ?
C14 C15 1.392(5) . ?
C14 C19 1.394(5) . ?
C15 C16 1.394(5) . ?
C16 C17 1.360(6) . ?
C17 C18 1.399(6) . ?
C18 C19 1.388(5) . ?
C20 C21 1.394(5) . ?
C20 C25 1.403(5) . ?
C21 C22 1.389(5) . ?
C22 C23 1.375(6) . ?
C23 C24 1.386(6) . ?
C24 C25 1.389(5) . ?
C27 C28 1.447(8) . ?
C29 C30 1.454(7) . ?
